data_1568785
loop_
_publ_author_name
'Wan, Qingyun'
'Wakizaka, Masanori'
'Zhang, Haitao'
'Shen, Yongbing'
'Funakoshi, Nobuto'
'Che, Chi-Ming'
'Takaishi, Shinya'
'Yamashita, Masahiro'

_publ_section_title
;
 A New Organic Conductor of Tetramethyltetraselenafulvalene (TMTSF) with a
 Magnetic Dy(III) Complex
;
_journal_issue 3
_journal_name_full Magnetochemistry
_journal_page_first 77
_journal_paper_doi 10.3390/magnetochemistry9030077
_journal_volume 9
_journal_year 2023
_chemical_absolute_configuration ad
_chemical_formula_moiety 'C4 Dy N6 O6 S4, 4(C10 H12 Se4), C10 Se4, C H Cl3'
_chemical_formula_sum 'C55 H49 Cl3 Dy N6 O6 S4 Se20'
_chemical_formula_weight 2866.29
_space_group_crystal_system orthorhombic
_space_group_IT_number 36
_space_group_name_Hall 'C 2c -2'
_space_group_name_H-M_alt 'C m c 21'
_atom_sites_solution_hydrogens geom
_atom_sites_solution_primary dual
_audit_creation_date 2023-01-11
_audit_creation_method
;
Olex2 1.3-ac4
(compiled 2019.04.23 svn.r3594 for Rigaku Oxford Diffraction, GUI svn.r5739)
;
_audit_update_record
;
2023-01-29 deposited with the CCDC.	2023-01-30 downloaded from the CCDC.
;
_cell_angle_alpha 90
_cell_angle_beta 90
_cell_angle_gamma 90
_cell_formula_units_Z 4
_cell_length_a 19.9823(6)
_cell_length_b 13.8784(5)
_cell_length_c 29.3863(9)
_cell_measurement_reflns_used 11918
_cell_measurement_temperature 120
_cell_measurement_theta_max 31.3380
_cell_measurement_theta_min 2.8130
_cell_volume 8149.5(5)
_computing_cell_refinement 'CrysAlisPro 1.171.40.61a (Rigaku OD, 2019)'
_computing_data_collection 'CrysAlisPro 1.171.40.61a (Rigaku OD, 2019)'
_computing_data_reduction 'CrysAlisPro 1.171.40.61a (Rigaku OD, 2019)'
_computing_molecular_graphics 'Olex2 (Dolomanov et al., 2009)'
_computing_publication_material 'Olex2 (Dolomanov et al., 2009)'
_computing_structure_refinement 'ShelXL (Sheldrick, 2015)'
_computing_structure_solution 'ShelXT (Sheldrick, 2015)'
_diffrn_ambient_temperature 120
_diffrn_detector 'Rigaku HyPix-6000 area detector'
_diffrn_detector_area_resol_mean 10.0
_diffrn_detector_type 'HPC area detector'
_diffrn_measured_fraction_theta_full 0.998
_diffrn_measured_fraction_theta_max 0.893
_diffrn_measurement_details
;
List of Runs (angles in degrees, time in seconds):

  # Type    Start    End  Width  t~exp~   \w     \q     \k     \f   Frames
#--------------------------------------------------------------------------
  1  \w    -37.00  -4.00   0.50  160.00    --   -0.90  45.00  72.90   66
  2  \w     24.00  51.00   0.50  160.00    --   -0.90  45.00  72.90   54
  3  \w    -88.00  59.00   0.50  160.00    --   -0.90  45.00 120.00  294
  4  \w     27.00  53.00   0.50  160.00    --   -0.90  45.00  60.00   52
  5  \w    -88.00 -63.00   0.50  160.00    --   -0.90  45.00  72.90   50
;
_diffrn_measurement_device 'three-circle diffractometer'
_diffrn_measurement_device_type 'Rigaku AFC HyPix-6000'
_diffrn_measurement_method '\w scans'
_diffrn_orient_matrix_type 'CrysAlisPro convention (1999,Acta A55,543-557)'
_diffrn_orient_matrix_UB_11 0.0285246000
_diffrn_orient_matrix_UB_12 0.0051597000
_diffrn_orient_matrix_UB_13 0.0141481000
_diffrn_orient_matrix_UB_21 0.0200433000
_diffrn_orient_matrix_UB_22 0.0091827000
_diffrn_orient_matrix_UB_23 -0.0194347000
_diffrn_orient_matrix_UB_31 -0.0067708000
_diffrn_orient_matrix_UB_32 0.0500163000
_diffrn_orient_matrix_UB_33 0.0020329000
_diffrn_radiation_monochromator 'multi-layer mirror optics'
_diffrn_radiation_probe x-ray
_diffrn_radiation_type 'Mo K\a'
_diffrn_radiation_wavelength 0.71073
_diffrn_reflns_av_R_equivalents 0.0659
_diffrn_reflns_av_unetI/netI 0.0628
_diffrn_reflns_Laue_measured_fraction_full 0.998
_diffrn_reflns_Laue_measured_fraction_max 0.893
_diffrn_reflns_limit_h_max 29
_diffrn_reflns_limit_h_min -28
_diffrn_reflns_limit_k_max 18
_diffrn_reflns_limit_k_min -20
_diffrn_reflns_limit_l_max 37
_diffrn_reflns_limit_l_min -42
_diffrn_reflns_number 49327
_diffrn_reflns_point_group_measured_fraction_full 0.996
_diffrn_reflns_point_group_measured_fraction_max 0.846
_diffrn_reflns_theta_full 25.242
_diffrn_reflns_theta_max 31.948
_diffrn_reflns_theta_min 2.742
_diffrn_source 'rotating anode X-ray generator'
_diffrn_source_type micromax007
_exptl_absorpt_coefficient_mu 10.098
_exptl_absorpt_correction_T_max 1.00000
_exptl_absorpt_correction_T_min 0.37622
_exptl_absorpt_correction_type multi-scan
_exptl_absorpt_process_details
;
CrysAlisPro 1.171.40.61a (Rigaku Oxford Diffraction, 2019)
Empirical absorption correction using spherical harmonics,
 implemented in SCALE3 ABSPACK scaling algorithm.
;
_exptl_crystal_colour 'metallic dark black'
_exptl_crystal_colour_lustre metallic
_exptl_crystal_colour_modifier dark
_exptl_crystal_colour_primary black
_exptl_crystal_density_diffrn 2.336
_exptl_crystal_description needle
_exptl_crystal_F_000 5320
_exptl_crystal_size_max 0.1
_exptl_crystal_size_mid 0.03
_exptl_crystal_size_min 0.02
_refine_diff_density_max 1.618
_refine_diff_density_min -1.156
_refine_diff_density_rms 0.198
_refine_ls_abs_structure_details
;
 Flack x determined using 3767 quotients [(I+)-(I-)]/[(I+)+(I-)]
 (Parsons, Flack and Wagner, Acta Cryst. B69 (2013) 249-259).
;
_refine_ls_abs_structure_Flack 0.089(10)
_refine_ls_extinction_method none
_refine_ls_goodness_of_fit_ref 1.029
_refine_ls_hydrogen_treatment constr
_refine_ls_matrix_type full
_refine_ls_number_parameters 480
_refine_ls_number_reflns 12224
_refine_ls_number_restraints 1
_refine_ls_restrained_S_all 1.029
_refine_ls_R_factor_all 0.0655
_refine_ls_R_factor_gt 0.0447
_refine_ls_shift/su_max 0.001
_refine_ls_shift/su_mean 0.000
_refine_ls_structure_factor_coef Fsqd
_refine_ls_weighting_details 'w=1/[\s^2^(Fo^2^)+(0.0314P)^2^+35.2197P] where P=(Fo^2^+2Fc^2^)/3'
_refine_ls_weighting_scheme calc
_refine_ls_wR_factor_gt 0.0870
_refine_ls_wR_factor_ref 0.0964
_reflns_Friedel_coverage 0.862
_reflns_Friedel_fraction_full 0.993
_reflns_Friedel_fraction_max 0.798
_reflns_number_gt 9589
_reflns_number_total 12224
_reflns_threshold_expression 'I > 2\s(I)'
_cod_data_source_file 2238596.cif
_cod_data_source_block b_120k
_cod_database_code 1568785
_shelx_shelxl_version_number 2018/3
_chemical_oxdiff_formula 'C20 H20 N4 S4 Se4 Dy'
_shelx_space_group_comment
;
The symmetry employed for this shelxl refinement is uniquely defined
by the following loop, which should always be used as a source of
symmetry information in preference to the above space-group names.
They are only intended as comments.
;
_shelx_estimated_absorpt_t_max 0.824
_shelx_estimated_absorpt_t_min 0.432
_diffrn_oxdiff_digest_frames
;
01c72e955d02ad4b29ca9df92e14e15331000255355
;
_reflns_odcompleteness_completeness 99.77
_reflns_odcompleteness_iscentric 1
_reflns_odcompleteness_theta 25.97
_olex2_refinement_description
;
1. Fixed Uiso
 At 1.2 times of:
  All C(H) groups
 At 1.5 times of:
  All C(H,H,H) groups
2.a Ternary CH refined with riding coordinates:
 C34(H34)
2.b Idealised Me refined as rotating group:
 C23(H23A,H23B,H23C), C22(H22A,H22B,H22C), C12(H12A,H12B,H12C), C13(H13A,H13B,
 H13C), C7(H7A,H7B,H7C), C8(H8A,H8B,H8C), C17(H17A,H17B,H17C), C18(H18A,H18B,
 H18C)
;
_olex2_submission_special_instructions 'No special instructions were received'
_oxdiff_exptl_absorpt_empirical_details
;
Empirical correction (ABSPACK) includes:
- Absorption correction using spherical harmonics
- Frame scaling
;
_oxdiff_exptl_absorpt_empirical_full_max 2.435
_oxdiff_exptl_absorpt_empirical_full_min 0.709

loop_
_space_group_symop_operation_xyz
'x, y, z'
'-x, -y, z+1/2'
'x, -y, z+1/2'
'-x, y, z'
'x+1/2, y+1/2, z'
'-x+1/2, -y+1/2, z+1/2'
'x+1/2, -y+1/2, z+1/2'
'-x+1/2, y+1/2, z'

loop_
_atom_site_label
_atom_site_type_symbol
_atom_site_fract_x
_atom_site_fract_y
_atom_site_fract_z
_atom_site_U_iso_or_equiv
_atom_site_adp_type
_atom_site_occupancy
_atom_site_site_symmetry_order
_atom_site_calc_flag
_atom_site_refinement_flags_posn
_atom_site_refinement_flags_adp
_atom_site_refinement_flags_occupancy
_atom_site_disorder_assembly
_atom_site_disorder_group
Dy1 Dy 0.500000 0.13279(6) 0.45502(3) 0.03281(17) Uani 1 2 d S T P . .
Se8 Se 0.83316(4) 0.63177(6) 0.66657(3) 0.01569(19) Uani 1 1 d . . . . .
Se7 Se 0.67440(4) 0.63452(7) 0.66803(3) 0.01579(19) Uani 1 1 d . . . . .
Se4 Se 0.81971(5) 0.37966(7) 0.61413(3) 0.0186(2) Uani 1 1 d . . . . .
Se3 Se 0.66213(5) 0.38119(7) 0.62103(3) 0.0185(2) Uani 1 1 d . . . . .
Se6 Se 0.83353(4) 0.63000(7) 0.78301(3) 0.0176(2) Uani 1 1 d . . . . .
Se5 Se 0.67491(4) 0.62979(7) 0.78187(3) 0.0175(2) Uani 1 1 d . . . . .
Se2 Se 0.83041(4) 0.37791(6) 0.72976(3) 0.0158(2) Uani 1 1 d . . . . .
Se1 Se 0.67244(4) 0.38591(7) 0.73572(3) 0.0162(2) Uani 1 1 d . . . . .
Se9 Se 0.500000 0.41034(14) 0.29790(5) 0.0358(4) Uani 1 2 d S T P . .
Se10 Se 0.500000 0.50878(16) 0.19923(6) 0.0419(4) Uani 1 2 d S T P . .
Se11 Se 0.500000 0.18761(14) 0.24963(6) 0.0429(4) Uani 1 2 d S T P . .
Se12 Se 0.500000 0.28148(18) 0.15080(6) 0.0576(6) Uani 1 2 d S T P . .
S2 S 0.75535(10) 0.1239(2) 0.45024(10) 0.0310(4) Uani 1 1 d . . . . .
S1 S 0.500000 0.2272(4) 0.62468(15) 0.0550(12) Uani 1 2 d S T P . .
Cl1 Cl 0.500000 0.5493(6) 0.5434(2) 0.087(2) Uani 1 2 d S T P . .
Cl2 Cl 0.42722(14) 0.6169(4) 0.46367(14) 0.0863(15) Uani 1 1 d . . . . .
C9 C 0.7442(3) 0.3826(6) 0.6515(3) 0.0161(18) Uani 1 1 d . . . . .
C19 C 0.7548(3) 0.6313(6) 0.7011(3) 0.0140(18) Uani 1 1 d . . . . .
S3 S 0.500000 -0.1069(6) 0.3225(2) 0.094(3) Uani 1 2 d S T P . .
C5 C 0.7227(4) 0.3811(6) 0.7905(3) 0.0183(18) Uani 1 1 d . . . . .
C6 C 0.7896(4) 0.3794(6) 0.7883(3) 0.0171(18) Uani 1 1 d . . . . .
O4 O 0.500000 0.3095(8) 0.4612(3) 0.042(2) Uani 1 2 d S T P . .
C23 C 0.8308(5) 0.6286(7) 0.5689(3) 0.021(2) Uani 1 1 d . . . . .
H23A H 0.858191 0.687141 0.568049 0.031 Uiso 1 1 calc GR . . . .
H23B H 0.803087 0.625258 0.541448 0.031 Uiso 1 1 calc GR . . . .
H23C H 0.860065 0.571958 0.570275 0.031 Uiso 1 1 calc GR . . . .
C15 C 0.7187(4) 0.6290(6) 0.8389(3) 0.022(2) Uani 1 1 d . . . . .
C22 C 0.6723(5) 0.6309(7) 0.5708(4) 0.021(2) Uani 1 1 d . . . . .
H22A H 0.647304 0.570189 0.570311 0.032 Uiso 1 1 calc GR . . . .
H22B H 0.698475 0.636978 0.542742 0.032 Uiso 1 1 calc GR . . . .
H22C H 0.640951 0.684985 0.573100 0.032 Uiso 1 1 calc GR . . . .
C2 C 0.6746(4) 0.1438(7) 0.4492(3) 0.027(2) Uani 1 1 d . . . . .
C12 C 0.6547(6) 0.3773(8) 0.5221(4) 0.036(3) Uani 1 1 d . . . . .
H12A H 0.612104 0.347803 0.530932 0.054 Uiso 1 1 calc GR . . . .
H12B H 0.674795 0.340152 0.497236 0.054 Uiso 1 1 calc GR . . . .
H12C H 0.646796 0.443618 0.511918 0.054 Uiso 1 1 calc GR . . . .
C21 C 0.7864(4) 0.6307(5) 0.6103(3) 0.0158(17) Uani 1 1 d . . . . .
O5 O 0.500000 0.4082(10) 0.4042(4) 0.047(3) Uani 1 2 d S T P . .
C16 C 0.7872(4) 0.6280(6) 0.8393(3) 0.0207(19) Uani 1 1 d . . . . .
C20 C 0.7187(4) 0.6318(6) 0.6111(3) 0.0164(17) Uani 1 1 d . . . . .
C11 C 0.7686(5) 0.3772(6) 0.5598(3) 0.0224(19) Uani 1 1 d . . . . .
C13 C 0.8075(6) 0.3751(8) 0.5149(3) 0.036(3) Uani 1 1 d . . . . .
H13A H 0.799041 0.434703 0.497989 0.054 Uiso 1 1 calc GR . . . .
H13B H 0.792785 0.319777 0.496696 0.054 Uiso 1 1 calc GR . . . .
H13C H 0.855435 0.369317 0.521261 0.054 Uiso 1 1 calc GR . . . .
C10 C 0.7018(5) 0.3780(6) 0.5626(3) 0.024(2) Uani 1 1 d . . . . .
C14 C 0.7549(4) 0.6311(6) 0.7484(3) 0.0154(18) Uani 1 1 d . . . . .
C7 C 0.6790(5) 0.3821(7) 0.8327(4) 0.023(2) Uani 1 1 d . . . . .
H7A H 0.650927 0.439975 0.832582 0.035 Uiso 1 1 calc GR . . . .
H7B H 0.707419 0.382255 0.859913 0.035 Uiso 1 1 calc GR . . . .
H7C H 0.650485 0.324668 0.832946 0.035 Uiso 1 1 calc GR . . . .
C26 C 0.500000 0.5905(13) 0.2521(5) 0.038(4) Uani 1 2 d S T P . .
N5 N 0.500000 0.3257(10) 0.4184(4) 0.036(3) Uani 1 2 d S T P . .
C29 C 0.500000 0.3051(14) 0.2150(4) 0.037(4) Uani 1 2 d S T P . .
C8 C 0.8387(5) 0.3767(7) 0.8273(4) 0.025(2) Uani 1 1 d . . . . .
H8A H 0.865591 0.317767 0.825342 0.037 Uiso 1 1 calc GR . . . .
H8B H 0.814241 0.377450 0.856196 0.037 Uiso 1 1 calc GR . . . .
H8C H 0.868171 0.433016 0.825664 0.037 Uiso 1 1 calc GR . . . .
C4 C 0.7481(3) 0.3836(6) 0.6985(3) 0.0169(19) Uani 1 1 d . . . . .
N2 N 0.6171(4) 0.1571(7) 0.4492(3) 0.041(2) Uani 1 1 d . . . . .
C24 C 0.500000 0.3909(15) 0.2333(4) 0.042(4) Uani 1 2 d S T P . .
O3 O 0.500000 0.2525(8) 0.3923(3) 0.038(2) Uani 1 2 d S T P . .
C33 C 0.500000 0.083(2) 0.1115(9) 0.103(12) Uani 1 2 d S T P . .
C25 C 0.500000 0.5457(17) 0.2944(5) 0.056(6) Uani 1 2 d S T P . .
C30 C 0.500000 0.1042(17) 0.1968(7) 0.061(6) Uani 1 2 d S T P . .
N1 N 0.500000 0.1717(12) 0.5344(4) 0.044(3) Uani 1 2 d S T P . .
C1 C 0.500000 0.1917(13) 0.5707(5) 0.036(4) Uani 1 2 d S T P . .
C17 C 0.6760(5) 0.6272(7) 0.8803(3) 0.027(2) Uani 1 1 d . . . . .
H17A H 0.628756 0.624521 0.871285 0.041 Uiso 1 1 calc GR . . . .
H17B H 0.683930 0.685591 0.898235 0.041 Uiso 1 1 calc GR . . . .
H17C H 0.686979 0.570366 0.898564 0.041 Uiso 1 1 calc GR . . . .
C27 C 0.500000 0.6026(17) 0.3387(6) 0.055(5) Uani 1 2 d S T P . .
N4 N 0.500000 -0.0550(18) 0.4899(7) 0.077(6) Uani 1 2 d S T P . .
C31 C 0.500000 0.1435(16) 0.1552(7) 0.062(6) Uani 1 2 d S T P . .
O1 O 0.4458(5) -0.0137(9) 0.4821(4) 0.090(4) Uani 1 1 d . . . . .
O2 O 0.500000 -0.1411(16) 0.5049(7) 0.108(7) Uani 1 2 d S T P . .
C18 C 0.8291(5) 0.6273(7) 0.8818(3) 0.026(2) Uani 1 1 d . . . . .
H18A H 0.876603 0.624351 0.873535 0.040 Uiso 1 1 calc GR . . . .
H18B H 0.817509 0.571023 0.900307 0.040 Uiso 1 1 calc GR . . . .
H18C H 0.820623 0.686226 0.899280 0.040 Uiso 1 1 calc GR . . . .
C3 C 0.500000 -0.0279(14) 0.3624(6) 0.046(4) Uani 1 2 d S T P . .
N3 N 0.500000 0.0355(12) 0.3886(5) 0.049(4) Uani 1 2 d S T P . .
C28 C 0.500000 0.6977(15) 0.2413(7) 0.054(5) Uani 1 2 d S T P . .
C34 C 0.500000 0.5566(19) 0.4835(7) 0.074(7) Uani 1 2 d S T P . .
H34 H 0.500000 0.489692 0.470881 0.088 Uiso 1 2 calc RS T P . .
C32 C 0.500000 0.0014(19) 0.2071(12) 0.087(8) Uani 1 2 d S T P . .

loop_
_atom_site_aniso_label
_atom_site_aniso_U_11
_atom_site_aniso_U_22
_atom_site_aniso_U_33
_atom_site_aniso_U_23
_atom_site_aniso_U_13
_atom_site_aniso_U_12
Dy1 0.0173(3) 0.0450(4) 0.0361(4) 0.0045(3) 0.000 0.000
Se8 0.0117(3) 0.0182(5) 0.0171(4) 0.0011(4) 0.0013(3) 0.0003(3)
Se7 0.0115(3) 0.0178(4) 0.0181(4) 0.0004(4) -0.0006(3) 0.0004(3)
Se4 0.0194(4) 0.0167(5) 0.0196(4) 0.0006(3) 0.0037(3) -0.0006(3)
Se3 0.0174(4) 0.0183(5) 0.0198(4) 0.0001(3) -0.0041(3) -0.0003(4)
Se6 0.0155(4) 0.0186(5) 0.0185(5) 0.0011(3) -0.0016(3) 0.0001(3)
Se5 0.0153(3) 0.0177(5) 0.0194(4) 0.0004(3) 0.0034(3) 0.0005(3)
Se2 0.0117(3) 0.0181(5) 0.0177(5) 0.0004(3) -0.0010(3) 0.0002(3)
Se1 0.0117(3) 0.0189(5) 0.0179(5) 0.0000(3) -0.0002(3) 0.0003(3)
Se9 0.0182(6) 0.0655(11) 0.0236(6) -0.0080(7) 0.000 0.000
Se10 0.0190(6) 0.0775(12) 0.0292(6) -0.0004(7) 0.000 0.000
Se11 0.0159(6) 0.0655(12) 0.0474(9) -0.0150(8) 0.000 0.000
Se12 0.0199(6) 0.1243(19) 0.0287(7) -0.0257(9) 0.000 0.000
S2 0.0197(9) 0.0533(13) 0.0202(8) -0.0004(8) 0.0018(7) 0.0013(10)
S1 0.0303(18) 0.091(4) 0.043(2) -0.008(2) 0.000 0.000
Cl1 0.034(2) 0.162(7) 0.065(3) -0.038(4) 0.000 0.000
Cl2 0.0277(14) 0.150(4) 0.081(3) -0.009(2) 0.0000(14) 0.0102(18)
C9 0.009(3) 0.018(5) 0.022(4) 0.003(3) -0.002(3) 0.000(3)
C19 0.012(3) 0.014(5) 0.016(4) 0.001(3) 0.003(2) 0.001(3)
S3 0.031(2) 0.160(7) 0.092(4) -0.080(5) 0.000 0.000
C5 0.017(4) 0.023(5) 0.014(4) -0.005(3) -0.001(3) 0.000(3)
C6 0.022(4) 0.013(4) 0.016(4) 0.000(3) -0.003(3) -0.001(3)
O4 0.048(6) 0.050(7) 0.028(5) -0.006(5) 0.000 0.000
C23 0.024(4) 0.020(5) 0.018(4) 0.005(3) 0.000(3) -0.003(4)
C15 0.022(4) 0.022(5) 0.022(4) -0.002(3) 0.003(3) -0.001(3)
C22 0.028(5) 0.020(5) 0.015(4) 0.001(3) -0.001(3) 0.000(4)
C2 0.026(4) 0.037(6) 0.018(4) -0.002(4) 0.003(3) -0.004(4)
C12 0.042(6) 0.037(7) 0.029(5) 0.000(4) -0.018(4) 0.005(5)
C21 0.013(3) 0.014(4) 0.021(4) -0.003(3) 0.001(3) -0.003(3)
O5 0.054(7) 0.043(8) 0.045(7) 0.006(6) 0.000 0.000
C16 0.022(4) 0.022(5) 0.018(4) 0.000(3) 0.002(3) 0.000(3)
C20 0.015(4) 0.017(5) 0.018(4) -0.001(3) -0.004(3) 0.003(3)
C11 0.034(5) 0.018(5) 0.015(4) 0.004(3) 0.003(3) 0.001(4)
C13 0.046(6) 0.037(7) 0.024(5) 0.006(4) 0.007(4) -0.002(5)
C10 0.038(5) 0.017(5) 0.016(4) 0.001(3) -0.004(3) 0.005(4)
C14 0.015(4) 0.017(5) 0.013(4) 0.000(3) 0.002(3) 0.003(3)
C7 0.016(4) 0.031(6) 0.021(5) 0.001(4) 0.006(3) -0.001(4)
C26 0.008(5) 0.069(12) 0.037(8) -0.006(8) 0.000 0.000
N5 0.037(7) 0.034(7) 0.036(6) -0.001(6) 0.000 0.000
C29 0.007(5) 0.077(12) 0.027(7) -0.010(7) 0.000 0.000
C8 0.027(5) 0.025(6) 0.022(5) -0.001(4) -0.005(4) 0.003(4)
C4 0.016(4) 0.014(5) 0.021(5) 0.000(3) -0.002(3) -0.002(3)
N2 0.024(4) 0.060(6) 0.039(4) -0.007(5) 0.005(4) -0.002(4)
C24 0.003(4) 0.101(15) 0.022(6) -0.011(7) 0.000 0.000
O3 0.043(6) 0.031(6) 0.039(6) 0.001(4) 0.000 0.000
C33 0.032(9) 0.17(3) 0.102(18) -0.10(2) 0.000 0.000
C25 0.010(5) 0.131(18) 0.026(7) -0.016(9) 0.000 0.000
C30 0.013(6) 0.091(16) 0.080(13) -0.059(12) 0.000 0.000
N1 0.026(6) 0.070(10) 0.035(7) 0.016(7) 0.000 0.000
C1 0.012(5) 0.062(11) 0.035(7) 0.023(7) 0.000 0.000
C17 0.040(5) 0.026(5) 0.015(4) -0.003(4) 0.012(4) 0.000(4)
C27 0.034(8) 0.088(16) 0.044(9) -0.009(10) 0.000 0.000
N4 0.039(9) 0.114(18) 0.079(12) 0.042(13) 0.000 0.000
C31 0.018(6) 0.098(16) 0.070(13) -0.054(12) 0.000 0.000
O1 0.058(6) 0.087(9) 0.123(10) 0.036(7) 0.005(6) -0.014(6)
O2 0.116(15) 0.108(17) 0.099(14) 0.049(12) 0.000 0.000
C18 0.035(5) 0.027(5) 0.018(4) 0.008(4) -0.004(3) 0.002(4)
C3 0.025(7) 0.067(12) 0.046(9) -0.019(8) 0.000 0.000
N3 0.029(6) 0.062(10) 0.057(9) -0.012(7) 0.000 0.000
C28 0.024(7) 0.057(12) 0.081(13) -0.005(10) 0.000 0.000
C34 0.018(7) 0.11(2) 0.088(15) -0.045(15) 0.000 0.000
C32 0.018(7) 0.064(14) 0.18(3) -0.043(15) 0.000 0.000

loop_
_atom_type_symbol
_atom_type_description
_atom_type_scat_dispersion_real
_atom_type_scat_dispersion_imag
_atom_type_scat_source
C C 0.0033 0.0016 'International Tables Vol C Tables 4.2.6.8 and 6.1.1.4'
H H 0.0000 0.0000 'International Tables Vol C Tables 4.2.6.8 and 6.1.1.4'
N N 0.0061 0.0033 'International Tables Vol C Tables 4.2.6.8 and 6.1.1.4'
S S 0.1246 0.1234 'International Tables Vol C Tables 4.2.6.8 and 6.1.1.4'
Se Se -0.0929 2.2259 'International Tables Vol C Tables 4.2.6.8 and 6.1.1.4'
Dy Dy -0.1892 4.4098 'International Tables Vol C Tables 4.2.6.8 and 6.1.1.4'
O O 0.0106 0.0060 'International Tables Vol C Tables 4.2.6.8 and 6.1.1.4'
Cl Cl 0.1484 0.1585 'International Tables Vol C Tables 4.2.6.8 and 6.1.1.4'

loop_
_geom_angle_atom_site_label_1
_geom_angle_atom_site_label_2
_geom_angle_atom_site_label_3
_geom_angle
_geom_angle_site_symmetry_1
_geom_angle_site_symmetry_3
_geom_angle_publ_flag
O4 Dy1 N5 26.1(3) . . ?
O4 Dy1 O3 52.1(3) . . ?
O4 Dy1 N4 154.3(5) . . ?
N2 Dy1 O4 82.1(2) 4_655 . ?
N2 Dy1 O4 82.1(2) . . ?
N2 Dy1 N5 80.9(2) . . ?
N2 Dy1 N5 80.9(2) 4_655 . ?
N2 Dy1 N2 161.6(5) . 4_655 ?
N2 Dy1 O3 81.4(2) 4_655 . ?
N2 Dy1 O3 81.4(2) . . ?
N2 Dy1 N1 92.2(2) . . ?
N2 Dy1 N1 92.2(2) 4_655 . ?
N2 Dy1 N4 99.1(2) 4_655 . ?
N2 Dy1 N4 99.1(2) . . ?
N2 Dy1 O1 72.7(4) 4_655 . ?
N2 Dy1 O1 72.7(4) . 4_655 ?
N2 Dy1 O1 125.5(4) . . ?
N2 Dy1 O1 125.5(4) 4_655 4_655 ?
N2 Dy1 N3 91.3(2) 4_655 . ?
N2 Dy1 N3 91.3(2) . . ?
O3 Dy1 N5 26.0(3) . . ?
O3 Dy1 N4 153.6(5) . . ?
N1 Dy1 O4 72.8(4) . . ?
N1 Dy1 N5 98.9(4) . . ?
N1 Dy1 O3 124.9(5) . . ?
N1 Dy1 N4 81.5(6) . . ?
N1 Dy1 O1 82.6(5) . 4_655 ?
N1 Dy1 O1 82.6(5) . . ?
N4 Dy1 N5 179.6(5) . . ?
O1 Dy1 O4 143.9(3) 4_655 . ?
O1 Dy1 O4 143.9(3) . . ?
O1 Dy1 N5 153.6(3) . . ?
O1 Dy1 N5 153.6(3) 4_655 . ?
O1 Dy1 O3 143.2(3) . . ?
O1 Dy1 O3 143.2(3) 4_655 . ?
O1 Dy1 N4 26.4(3) . . ?
O1 Dy1 N4 26.4(3) 4_655 . ?
O1 Dy1 O1 52.8(5) 4_655 . ?
N3 Dy1 O4 128.9(5) . . ?
N3 Dy1 N5 102.8(5) . . ?
N3 Dy1 O3 76.7(5) . . ?
N3 Dy1 N1 158.4(5) . . ?
N3 Dy1 N4 76.8(6) . . ?
N3 Dy1 O1 78.1(5) . 4_655 ?
N3 Dy1 O1 78.1(5) . . ?
C19 Se8 C21 93.5(3) . . ?
C19 Se7 C20 93.2(3) . . ?
C9 Se4 C11 93.4(4) . . ?
C9 Se3 C10 93.8(4) . . ?
C14 Se6 C16 93.6(4) . . ?
C14 Se5 C15 94.0(4) . . ?
C4 Se2 C6 93.8(4) . . ?
C4 Se1 C5 93.9(4) . . ?
C25 Se9 C24 94.9(8) . . ?
C24 Se10 C26 94.6(7) . . ?
C29 Se11 C30 94.7(9) . . ?
C29 Se12 C31 96.0(8) . . ?
Se4 C9 Se3 115.3(5) . . ?
C4 C9 Se4 122.8(5) . . ?
C4 C9 Se3 121.9(5) . . ?
Se8 C19 Se7 115.9(4) . . ?
C14 C19 Se8 122.9(6) . . ?
C14 C19 Se7 121.2(5) . . ?
C6 C5 Se1 119.2(6) . . ?
C6 C5 C7 127.9(7) . . ?
C7 C5 Se1 112.9(6) . . ?
C5 C6 Se2 118.1(6) . . ?
C5 C6 C8 127.8(8) . . ?
C8 C6 Se2 114.0(7) . . ?
N5 O4 Dy1 95.9(8) . . ?
C16 C15 Se5 118.1(6) . . ?
C16 C15 C17 124.6(8) . . ?
C17 C15 Se5 117.3(7) . . ?
N2 C2 S2 178.8(10) . . ?
C23 C21 Se8 114.5(6) . . ?
C20 C21 Se8 118.5(5) . . ?
C20 C21 C23 127.0(7) . . ?
C15 C16 Se6 118.8(6) . . ?
C15 C16 C18 124.3(7) . . ?
C18 C16 Se6 116.9(6) . . ?
C22 C20 Se7 114.1(6) . . ?
C21 C20 Se7 118.9(5) . . ?
C21 C20 C22 127.1(7) . . ?
C13 C11 Se4 116.9(7) . . ?
C10 C11 Se4 119.1(6) . . ?
C10 C11 C13 124.0(8) . . ?
C12 C10 Se3 116.9(8) . . ?
C11 C10 Se3 118.3(6) . . ?
C11 C10 C12 124.8(8) . . ?
Se6 C14 Se5 115.5(4) . . ?
C19 C14 Se6 123.0(6) . . ?
C19 C14 Se5 121.5(6) . . ?
C25 C26 Se10 117.3(14) . . ?
C25 C26 C28 128.7(17) . . ?
C28 C26 Se10 114.0(12) . . ?
O4 N5 Dy1 58.0(7) . . ?
O5 N5 Dy1 178.1(10) . . ?
O5 N5 O4 120.1(13) . . ?
O5 N5 O3 123.0(13) . . ?
O3 N5 Dy1 58.9(7) . . ?
O3 N5 O4 116.8(13) . . ?
Se12 C29 Se11 112.1(9) . . ?
C24 C29 Se11 123.7(10) . . ?
C24 C29 Se12 124.2(13) . . ?
Se1 C4 Se2 115.0(5) . . ?
C9 C4 Se2 122.4(5) . . ?
C9 C4 Se1 122.6(5) . . ?
C2 N2 Dy1 162.2(9) . . ?
Se9 C24 Se10 113.4(9) . . ?
C29 C24 Se9 122.5(13) . . ?
C29 C24 Se10 124.1(10) . . ?
N5 O3 Dy1 95.1(8) . . ?
C26 C25 Se9 119.8(13) . . ?
C26 C25 C27 122.2(19) . . ?
C27 C25 Se9 118.1(14) . . ?
C31 C30 Se11 119.2(17) . . ?
C31 C30 C32 126.1(19) . . ?
C32 C30 Se11 114.7(19) . . ?
C1 N1 Dy1 178.4(15) . . ?
N1 C1 S1 177.3(17) . . ?
O1 N4 Dy1 60.4(10) 4_655 . ?
O1 N4 Dy1 60.4(10) . . ?
O1 N4 O1 121(2) 4_655 . ?
O1 N4 O2 119.6(10) 4_655 . ?
O1 N4 O2 119.6(10) . . ?
O2 N4 Dy1 178.7(18) . . ?
C33 C31 Se12 119(2) . . ?
C30 C31 Se12 118.0(14) . . ?
C30 C31 C33 123(2) . . ?
N4 O1 Dy1 93.2(11) . . ?
N3 C3 S3 174.3(19) . . ?
C3 N3 Dy1 165.9(16) . . ?
Cl1 C34 Cl2 110.8(8) . 4_655 ?
Cl1 C34 Cl2 110.8(8) . . ?
Cl2 C34 Cl2 109.9(15) 4_655 . ?

loop_
_geom_bond_atom_site_label_1
_geom_bond_atom_site_label_2
_geom_bond_distance
_geom_bond_site_symmetry_2
_geom_bond_publ_flag
Dy1 O4 2.460(11) . ?
Dy1 N5 2.886(14) . ?
Dy1 N2 2.370(7) . ?
Dy1 N2 2.370(7) 4_655 ?
Dy1 O3 2.481(10) . ?
Dy1 N1 2.394(14) . ?
Dy1 N4 2.80(2) . ?
Dy1 O1 2.438(10) . ?
Dy1 O1 2.438(10) 4_655 ?
Dy1 N3 2.373(15) . ?
Se8 C19 1.865(7) . ?
Se8 C21 1.898(8) . ?
Se7 C19 1.879(8) . ?
Se7 C20 1.893(8) . ?
Se4 C9 1.867(8) . ?
Se4 C11 1.896(9) . ?
Se3 C9 1.867(7) . ?
Se3 C10 1.892(9) . ?
Se6 C16 1.895(8) . ?
Se6 C14 1.871(8) . ?
Se5 C15 1.890(9) . ?
Se5 C14 1.877(7) . ?
Se2 C6 1.904(8) . ?
Se2 C4 1.885(7) . ?
Se1 C5 1.899(8) . ?
Se1 C4 1.866(8) . ?
Se9 C24 1.917(12) . ?
Se9 C25 1.88(2) . ?
Se10 C26 1.924(16) . ?
Se10 C24 1.919(19) . ?
Se11 C29 1.923(18) . ?
Se11 C30 1.938(16) . ?
Se12 C29 1.915(13) . ?
Se12 C31 1.92(2) . ?
S2 C2 1.638(9) . ?
S1 C1 1.662(17) . ?
Cl1 C34 1.76(2) . ?
Cl2 C34 1.776(16) . ?
C9 C4 1.385(11) . ?
C19 C14 1.392(10) . ?
S3 C3 1.604(17) . ?
C5 C6 1.339(13) . ?
C5 C7 1.517(12) . ?
C6 C8 1.508(12) . ?
O4 N5 1.277(16) . ?
C23 C21 1.506(12) . ?
C15 C16 1.368(13) . ?
C15 C17 1.487(12) . ?
C22 C20 1.504(13) . ?
C2 N2 1.163(11) . ?
C12 C10 1.518(13) . ?
C21 C20 1.354(12) . ?
O5 N5 1.218(17) . ?
C16 C18 1.506(12) . ?
C11 C13 1.531(13) . ?
C11 C10 1.336(13) . ?
C26 C25 1.39(2) . ?
C26 C28 1.52(3) . ?
N5 O3 1.272(16) . ?
C29 C24 1.31(2) . ?
C33 C31 1.53(3) . ?
C25 C27 1.52(2) . ?
C30 C31 1.34(3) . ?
C30 C32 1.46(4) . ?
N1 C1 1.10(2) . ?
N4 O1 1.247(15) 4_655 ?
N4 O1 1.247(15) . ?
N4 O2 1.27(3) . ?
C3 N3 1.17(2) . ?
